data_7063240
loop_
_publ_author_name
'Struhatska, Mariia B.'
'Kariaka, Nataliia S.'
'Dyakonenko, Viktoriya V.'
'Shishkina, Svitlana V.'
'Smola, Sergii S.'
'Rusakova, Nataliia V.'
'Gawryszewska, Paula'
'Malta, Oscar L.'
'Carneiro Neto, Albano N.'
'Trush, Viktor O.'
'Amirkhanov, Volodymyr M.'

_publ_section_title
;
 The influence of different cations on the structure and spectral
 properties of Ln3+ tetrakis-complexes with the CAPh-type ligand
 dimethyl-N-trichloroacetylamidophosphate
;
_journal_issue 26
_journal_name_full 'New Journal of Chemistry'
_journal_page_first 11886
_journal_page_last 11898
_journal_paper_doi 10.1039/D4NJ01700E
_journal_volume 48
_journal_year 2024
_chemical_formula_moiety 'C16 H24 Cl12 Eu N4 O16 P4, C4 H12 N'
_chemical_formula_sum 'C20 H36 Cl12 Eu N5 O16 P4'
_chemical_formula_weight 1303.78
_space_group_crystal_system monoclinic
_space_group_IT_number 13
_space_group_name_Hall '-P 2yac'
_space_group_name_H-M_alt 'P 1 2/n 1'
_atom_sites_solution_hydrogens geom
_atom_sites_solution_primary dual
_audit_creation_date 2024-05-11
_audit_creation_method
;
Olex2 1.5
(compiled 2024.02.16 svn.r378c4104 for OlexSys, GUI svn.r6928)
;
_audit_update_record
;
2024-05-11 deposited with the CCDC.	2024-06-04 downloaded from the CCDC.
;
_cell_angle_alpha 90
_cell_angle_beta 94.501(5)
_cell_angle_gamma 90
_cell_formula_units_Z 2
_cell_length_a 12.0428(8)
_cell_length_b 10.2128(6)
_cell_length_c 21.0833(11)
_cell_measurement_reflns_used 2656
_cell_measurement_temperature 294
_cell_measurement_theta_max 23.9920
_cell_measurement_theta_min 3.3260
_cell_volume 2585.1(3)
_computing_cell_refinement 'CrysAlisPro 1.171.39.46 (Rigaku OD, 2018)'
_computing_data_collection 'CrysAlisPro 1.171.39.46 (Rigaku OD, 2018)'
_computing_data_reduction 'CrysAlisPro 1.171.39.46 (Rigaku OD, 2018)'
_computing_molecular_graphics 'Olex2 1.5 (Dolomanov et al., 2009)'
_computing_publication_material 'Olex2 1.5 (Dolomanov et al., 2009)'
_computing_structure_refinement 'SHELXL 2019/3 (Sheldrick, 2015)'
_computing_structure_solution 'SHELXT  (Sheldrick, 2015)'
_diffrn_ambient_temperature 294
_diffrn_detector 'CCD plate'
_diffrn_detector_area_resol_mean 16.1827
_diffrn_detector_type Sapphire3
_diffrn_measured_fraction_theta_full 0.998
_diffrn_measured_fraction_theta_max 0.998
_diffrn_measurement_details
;
List of Runs (angles in degrees, time in seconds):

  # Type    Start    End  Width  t~exp~   \w     \q     \k     \f   Frames
#--------------------------------------------------------------------------
  1  \w    -38.00 -11.00   1.00   15.00    --  -25.36  19.00 -60.00   27
  2  \w    -85.00 -39.00   1.00   15.00    --  -25.36 131.00 -49.00   46
  3  \w    -89.00 -16.00   1.00   15.00    --  -25.36 137.00 126.00   73
  4  \w    -37.00  47.00   1.00   15.00    --   26.76 -57.00-120.00   84
  5  \w     10.00  96.00   1.00   15.00    --   26.76  57.00 120.00   86
  6  \w    -10.00  96.00   1.00   15.00    --   26.76  19.00  60.00  106
;
_diffrn_measurement_device 'four-circle diffractometer'
_diffrn_measurement_device_type 'Xcalibur, Sapphire3'
_diffrn_measurement_method '\w scans'
_diffrn_orient_matrix_type 'CrysAlisPro convention (1999,Acta A55,543-557)'
_diffrn_orient_matrix_UB_11 0.0576108000
_diffrn_orient_matrix_UB_12 -0.0100584000
_diffrn_orient_matrix_UB_13 -0.0030771000
_diffrn_orient_matrix_UB_21 0.0101720000
_diffrn_orient_matrix_UB_22 0.0010637000
_diffrn_orient_matrix_UB_23 0.0335950000
_diffrn_orient_matrix_UB_31 -0.0082776000
_diffrn_orient_matrix_UB_32 -0.0687030000
_diffrn_orient_matrix_UB_33 0.0009536000
_diffrn_radiation_monochromator graphite
_diffrn_radiation_probe x-ray
_diffrn_radiation_type 'Mo K\a'
_diffrn_radiation_wavelength 0.71073
_diffrn_reflns_av_unetI/netI 0.0861
_diffrn_reflns_Laue_measured_fraction_full 0.998
_diffrn_reflns_Laue_measured_fraction_max 0.998
_diffrn_reflns_limit_h_max 14
_diffrn_reflns_limit_h_min -14
_diffrn_reflns_limit_k_max 12
_diffrn_reflns_limit_k_min 0
_diffrn_reflns_limit_l_max 25
_diffrn_reflns_limit_l_min 0
_diffrn_reflns_number 5084
_diffrn_reflns_point_group_measured_fraction_full 0.998
_diffrn_reflns_point_group_measured_fraction_max 0.998
_diffrn_reflns_theta_full 25.242
_diffrn_reflns_theta_max 26.000
_diffrn_reflns_theta_min 3.178
_diffrn_source 'fine-focus sealed X-ray tube'
_diffrn_source_type 'Enhance (Mo) X-ray Source'
_exptl_absorpt_coefficient_mu 2.015
_exptl_absorpt_correction_T_max 1.00000
_exptl_absorpt_correction_T_min 0.72240
_exptl_absorpt_correction_type multi-scan
_exptl_absorpt_process_details
;
CrysAlisPro 1.171.39.46 (Rigaku Oxford Diffraction, 2018)
Empirical absorption correction using spherical harmonics,
 implemented in SCALE3 ABSPACK scaling algorithm.
;
_exptl_crystal_colour colourless
_exptl_crystal_colour_primary colourless
_exptl_crystal_density_diffrn 1.675
_exptl_crystal_description block
_exptl_crystal_F_000 1292
_exptl_crystal_size_max 0.6
_exptl_crystal_size_mid 0.4
_exptl_crystal_size_min 0.2
_refine_diff_density_max 1.430
_refine_diff_density_min -1.440
_refine_diff_density_rms 0.150
_refine_ls_extinction_method none
_refine_ls_goodness_of_fit_ref 1.071
_refine_ls_hydrogen_treatment constr
_refine_ls_matrix_type full
_refine_ls_number_parameters 297
_refine_ls_number_reflns 5084
_refine_ls_number_restraints 42
_refine_ls_restrained_S_all 1.103
_refine_ls_R_factor_all 0.0878
_refine_ls_R_factor_gt 0.0725
_refine_ls_shift/su_max 0.001
_refine_ls_shift/su_mean 0.000
_refine_ls_structure_factor_coef Fsqd
_refine_ls_weighting_details 'w=1/[\s^2^(Fo^2^)+(0.0835P)^2^+4.6143P] where P=(Fo^2^+2Fc^2^)/3'
_refine_ls_weighting_scheme calc
_refine_ls_wR_factor_gt 0.1747
_refine_ls_wR_factor_ref 0.1861
_reflns_Friedel_coverage 0.000
_reflns_number_gt 4166
_reflns_number_total 5084
_reflns_threshold_expression 'I > 2\s(I)'
_cod_data_source_file d4nj01700e2.cif
_cod_data_source_block kiev353
_cod_depositor_comments 'Adding full bibliography for 7063240--7063242.cif.'
_cod_database_code 7063240
_shelx_shelxl_version_number 2019/3
_shelx_space_group_comment
;
The symmetry employed for this shelxl refinement is uniquely defined
by the following loop, which should always be used as a source of
symmetry information in preference to the above space-group names.
They are only intended as comments.
;
_shelx_estimated_absorpt_t_max 0.689
_shelx_estimated_absorpt_t_min 0.378
_reflns_odcompleteness_completeness 90.31
_reflns_odcompleteness_iscentric 1
_reflns_odcompleteness_theta 32.27
_olex2_refinement_description
;
1. Twinned data refinement
 Scales: 0.78891
 0.21109
2. Restrained distances
 Cl6B-C8 = Cl6A-C8 = Cl4B-C8 = Cl4A-C8 = Cl5B-C8 = Cl5A-C8
 1.76 with sigma of 0.002
3. Uiso/Uaniso restraints and constraints
Uanis(Cl4B) \\sim Ueq, Uanis(Cl4A) \\sim Ueq, Uanis(Cl5B) \\sim Ueq,
Uanis(Cl5A) \\sim Ueq, Uanis(Cl6B) \\sim Ueq, Uanis(Cl6A) \\sim Ueq: with sigma
of 0.01 and sigma for terminal atoms of 0.02
4. Others
 Fixed Sof: Cl4A(0.5) Cl4B(0.5) Cl5A(0.5) Cl5B(0.5) Cl6A(0.5) Cl6B(0.5)
5.a Idealised Me refined as rotating group:
 C1(H1A,H1B,H1C), C2(H2A,H2B,H2C), C5(H5A,H5B,H5C), C6(H6A,H6B,H6C), C9(H9A,
 H9B,H9C), C10(H10A,H10B,H10C)
;
_olex2_submission_special_instructions 'No special instructions were received'
_oxdiff_exptl_absorpt_empirical_details
;
Empirical correction (ABSPACK) includes:
- Absorption correction using spherical harmonics
- Frame scaling
- Detector area scaling
;
_oxdiff_exptl_absorpt_empirical_full_max 1.781
_oxdiff_exptl_absorpt_empirical_full_min 0.743

loop_
_space_group_symop_operation_xyz
'x, y, z'
'-x+1/2, y, -z+1/2'
'-x, -y, -z'
'x-1/2, -y, z-1/2'

loop_
_atom_site_label
_atom_site_type_symbol
_atom_site_fract_x
_atom_site_fract_y
_atom_site_fract_z
_atom_site_U_iso_or_equiv
_atom_site_adp_type
_atom_site_occupancy
_atom_site_site_symmetry_order
_atom_site_calc_flag
_atom_site_refinement_flags_posn
_atom_site_refinement_flags_adp
_atom_site_refinement_flags_occupancy
_atom_site_disorder_assembly
_atom_site_disorder_group
Eu1 Eu 0.750000 0.28747(5) 0.250000 0.0357(2) Uani 1 2 d S T P . .
Cl1 Cl 0.3641(3) 0.3713(4) 0.41960(15) 0.1027(11) Uani 1 1 d . . . . .
Cl2 Cl 0.3715(3) 0.5507(4) 0.31520(18) 0.1108(12) Uani 1 1 d . . . . .
Cl3 Cl 0.5488(3) 0.5420(4) 0.41339(16) 0.1105(13) Uani 1 1 d . . . . .
Cl4A Cl 0.7399(13) 0.2289(9) 0.5411(3) 0.152(5) Uani 0.5 1 d D U P A 1
Cl4B Cl 0.6674(12) 0.2432(11) 0.5144(6) 0.157(5) Uani 0.5 1 d D U P A 2
Cl5A Cl 0.8640(9) 0.0397(12) 0.4817(6) 0.170(5) Uani 0.5 1 d D U P A 1
Cl5B Cl 0.8679(9) 0.1164(15) 0.5229(6) 0.186(6) Uani 0.5 1 d D U P A 2
Cl6A Cl 0.6363(9) 0.0597(11) 0.4468(7) 0.131(5) Uani 0.5 1 d D U P A 1
Cl6B Cl 0.6828(11) 0.0081(8) 0.4497(6) 0.125(4) Uani 0.5 1 d D U P A 2
P1 P 0.4935(2) 0.1238(2) 0.26895(12) 0.0583(6) Uani 1 1 d . . . . .
P2 P 0.87784(18) 0.4531(2) 0.38478(9) 0.0461(5) Uani 1 1 d . . . . .
O1 O 0.6048(5) 0.1342(5) 0.2434(3) 0.0524(14) Uani 1 1 d . . . . .
O2 O 0.4906(7) -0.0073(7) 0.3061(5) 0.093(3) Uani 1 1 d . . . . .
O3 O 0.3986(7) 0.1000(10) 0.2163(4) 0.099(3) Uani 1 1 d . . . . .
O4 O 0.6015(5) 0.3825(5) 0.3087(3) 0.0502(13) Uani 1 1 d . . . . .
O5 O 0.8443(5) 0.4407(5) 0.3153(2) 0.0501(14) Uani 1 1 d . . . . .
O6 O 0.8372(5) 0.5909(6) 0.4050(3) 0.0593(15) Uani 1 1 d . . . . .
O7 O 1.0075(5) 0.4546(7) 0.3996(3) 0.0735(19) Uani 1 1 d . . . . .
O8 O 0.7604(6) 0.1960(5) 0.3603(3) 0.0564(15) Uani 1 1 d . . . . .
N1 N 0.4527(6) 0.2387(8) 0.3130(4) 0.065(2) Uani 1 1 d . . . . .
N2 N 0.8387(7) 0.3461(7) 0.4337(3) 0.0587(19) Uani 1 1 d . . . . .
N3 N 0.750000 0.7888(10) 0.250000 0.065(3) Uani 1 2 d S T P . .
C1 C 0.4005(15) -0.0427(14) 0.3434(9) 0.147(7) Uani 1 1 d . . . . .
H1A H 0.331154 -0.034165 0.317937 0.221 Uiso 1 1 calc R U . . .
H1B H 0.400208 0.014195 0.379631 0.221 Uiso 1 1 calc R U . . .
H1C H 0.409695 -0.131645 0.357497 0.221 Uiso 1 1 calc R U . . .
C2 C 0.3713(17) 0.183(2) 0.1709(11) 0.184(11) Uani 1 1 d . . . . .
H2A H 0.425729 0.180842 0.139981 0.276 Uiso 1 1 calc R U . . .
H2B H 0.368442 0.270002 0.188397 0.276 Uiso 1 1 calc R U . . .
H2C H 0.299523 0.160854 0.150764 0.276 Uiso 1 1 calc R U . . .
C3 C 0.5106(7) 0.3456(9) 0.3255(4) 0.0490(19) Uani 1 1 d . . . . .
C4 C 0.4515(7) 0.4475(10) 0.3684(4) 0.060(2) Uani 1 1 d . . . . .
C5 C 0.8543(12) 0.6363(12) 0.4701(5) 0.097(4) Uani 1 1 d . . . . .
H5A H 0.831381 0.726106 0.472340 0.145 Uiso 1 1 calc R U . . .
H5B H 0.931793 0.629171 0.484236 0.145 Uiso 1 1 calc R U . . .
H5C H 0.811094 0.583756 0.496742 0.145 Uiso 1 1 calc R U . . .
C6 C 1.0725(10) 0.5418(17) 0.3652(8) 0.132(6) Uani 1 1 d . . . . .
H6A H 1.075698 0.510462 0.322412 0.197 Uiso 1 1 calc R U . . .
H6B H 1.146576 0.546680 0.385523 0.197 Uiso 1 1 calc R U . . .
H6C H 1.039250 0.627293 0.364314 0.197 Uiso 1 1 calc R U . . .
C7 C 0.7870(7) 0.2391(8) 0.4137(4) 0.0489(19) Uani 1 1 d . . . . .
C8 C 0.7558(4) 0.1543(5) 0.4674(2) 0.068(3) Uani 1 1 d D . . . .
C9 C 0.7852(13) 0.8747(10) 0.3051(5) 0.097(4) Uani 1 1 d . . . . .
H9A H 0.843540 0.932107 0.293737 0.145 Uiso 1 1 calc R U . . .
H9B H 0.811817 0.821620 0.340668 0.145 Uiso 1 1 calc R U . . .
H9C H 0.722762 0.925801 0.316418 0.145 Uiso 1 1 calc R U . . .
C10 C 0.8441(11) 0.7061(10) 0.2327(7) 0.095(4) Uani 1 1 d . . . . .
H10A H 0.909184 0.759600 0.230104 0.143 Uiso 1 1 calc R U . . .
H10B H 0.825258 0.665354 0.192272 0.143 Uiso 1 1 calc R U . . .
H10C H 0.858936 0.639883 0.264555 0.143 Uiso 1 1 calc R U . . .

loop_
_atom_site_aniso_label
_atom_site_aniso_U_11
_atom_site_aniso_U_22
_atom_site_aniso_U_33
_atom_site_aniso_U_23
_atom_site_aniso_U_13
_atom_site_aniso_U_12
Eu1 0.0344(3) 0.0391(3) 0.0345(3) 0.000 0.0081(2) 0.000
Cl1 0.087(2) 0.140(3) 0.088(2) -0.0185(19) 0.0527(17) -0.020(2)
Cl2 0.100(3) 0.122(3) 0.112(3) 0.002(2) 0.021(2) 0.056(2)
Cl3 0.077(2) 0.156(3) 0.103(2) -0.072(2) 0.0329(17) -0.026(2)
Cl4A 0.286(14) 0.128(7) 0.049(4) -0.013(4) 0.051(6) -0.106(8)
Cl4B 0.219(12) 0.135(7) 0.135(8) 0.030(6) 0.128(8) 0.030(8)
Cl5A 0.201(11) 0.146(8) 0.164(9) 0.106(7) 0.011(8) 0.058(8)
Cl5B 0.179(10) 0.208(11) 0.158(9) 0.128(8) -0.069(8) -0.047(8)
Cl6A 0.148(8) 0.150(9) 0.093(6) 0.036(7) 0.004(6) -0.086(8)
Cl6B 0.234(12) 0.076(5) 0.068(5) 0.002(4) 0.036(7) -0.051(6)
P1 0.0435(13) 0.0608(14) 0.0721(15) -0.0100(11) 0.0136(11) -0.0119(11)
P2 0.0430(12) 0.0566(12) 0.0380(10) 0.0007(9) -0.0022(8) -0.0064(9)
O1 0.047(3) 0.052(3) 0.059(3) -0.012(3) 0.011(3) -0.004(3)
O2 0.088(6) 0.060(4) 0.137(7) 0.011(4) 0.041(5) -0.010(4)
O3 0.062(5) 0.127(7) 0.108(6) -0.023(6) -0.004(5) -0.022(5)
O4 0.044(3) 0.049(3) 0.061(3) -0.011(3) 0.027(3) -0.002(2)
O5 0.056(4) 0.052(3) 0.041(3) 0.007(2) -0.003(2) -0.020(3)
O6 0.069(4) 0.059(3) 0.049(3) -0.001(3) 0.001(3) -0.001(3)
O7 0.043(4) 0.097(5) 0.077(4) 0.009(4) -0.013(3) -0.006(3)
O8 0.076(4) 0.054(3) 0.040(3) 0.003(2) 0.009(3) -0.004(3)
N1 0.043(4) 0.071(5) 0.083(6) -0.012(4) 0.022(4) -0.013(4)
N2 0.074(5) 0.068(4) 0.033(3) 0.006(3) -0.009(3) -0.017(4)
N3 0.076(8) 0.059(6) 0.061(7) 0.000 0.010(6) 0.000
C1 0.137(15) 0.098(10) 0.221(19) 0.029(11) 0.104(14) -0.017(10)
C2 0.137(17) 0.19(2) 0.21(2) 0.081(18) -0.079(16) -0.053(14)
C3 0.039(5) 0.065(5) 0.043(4) -0.003(4) 0.002(3) 0.006(4)
C4 0.040(5) 0.085(6) 0.057(5) -0.012(5) 0.020(4) 0.004(4)
C5 0.136(12) 0.094(8) 0.060(6) -0.023(6) 0.007(7) 0.004(8)
C6 0.045(7) 0.200(16) 0.149(13) 0.059(12) 0.006(8) -0.042(9)
C7 0.050(5) 0.056(5) 0.041(4) 0.007(4) 0.004(4) 0.005(4)
C8 0.092(8) 0.067(6) 0.045(5) 0.009(4) 0.009(5) -0.011(5)
C9 0.171(13) 0.057(6) 0.059(6) 0.010(5) -0.012(7) -0.029(7)
C10 0.086(9) 0.064(7) 0.140(12) 0.015(7) 0.034(8) 0.009(6)

loop_
_atom_type_symbol
_atom_type_description
_atom_type_scat_dispersion_real
_atom_type_scat_dispersion_imag
_atom_type_scat_source
C C 0.0033 0.0016 'International Tables Vol C Tables 4.2.6.8 and 6.1.1.4'
H H 0.0000 0.0000 'International Tables Vol C Tables 4.2.6.8 and 6.1.1.4'
Cl Cl 0.1484 0.1585 'International Tables Vol C Tables 4.2.6.8 and 6.1.1.4'
Eu Eu -0.1578 3.6682 'International Tables Vol C Tables 4.2.6.8 and 6.1.1.4'
N N 0.0061 0.0033 'International Tables Vol C Tables 4.2.6.8 and 6.1.1.4'
O O 0.0106 0.0060 'International Tables Vol C Tables 4.2.6.8 and 6.1.1.4'
P P 0.1023 0.0942 'International Tables Vol C Tables 4.2.6.8 and 6.1.1.4'

loop_
_geom_angle_atom_site_label_1
_geom_angle_atom_site_label_2
_geom_angle_atom_site_label_3
_geom_angle
_geom_angle_site_symmetry_1
_geom_angle_site_symmetry_3
_geom_angle_publ_flag
O1 Eu1 O1 96.1(3) 2_655 . ?
O1 Eu1 O4 143.59(19) 2_655 . ?
O1 Eu1 O4 73.97(18) 2_655 2_655 ?
O1 Eu1 O4 73.97(18) . . ?
O1 Eu1 O4 143.59(19) . 2_655 ?
O1 Eu1 O8 77.7(2) . . ?
O1 Eu1 O8 73.3(2) . 2_655 ?
O1 Eu1 O8 77.7(2) 2_655 2_655 ?
O1 Eu1 O8 73.3(2) 2_655 . ?
O4 Eu1 O4 133.4(2) 2_655 . ?
O4 Eu1 O8 129.2(2) . 2_655 ?
O4 Eu1 O8 70.4(2) 2_655 2_655 ?
O4 Eu1 O8 70.4(2) . . ?
O4 Eu1 O8 129.2(2) 2_655 . ?
O5 Eu1 O1 95.0(2) 2_655 . ?
O5 Eu1 O1 95.0(2) . 2_655 ?
O5 Eu1 O1 144.44(19) . . ?
O5 Eu1 O1 144.44(19) 2_655 2_655 ?
O5 Eu1 O4 77.1(2) . . ?
O5 Eu1 O4 71.97(19) . 2_655 ?
O5 Eu1 O4 71.97(19) 2_655 . ?
O5 Eu1 O4 77.1(2) 2_655 2_655 ?
O5 Eu1 O5 95.2(3) 2_655 . ?
O5 Eu1 O8 142.2(2) 2_655 . ?
O5 Eu1 O8 73.37(18) . . ?
O5 Eu1 O8 73.37(18) 2_655 2_655 ?
O5 Eu1 O8 142.2(2) . 2_655 ?
O8 Eu1 O8 136.1(2) . 2_655 ?
O1 P1 Eu1 27.3(2) . . ?
O1 P1 O2 107.5(4) . . ?
O1 P1 O3 112.8(4) . . ?
O1 P1 N1 119.0(4) . . ?
O2 P1 Eu1 121.0(3) . . ?
O2 P1 N1 108.6(5) . . ?
O3 P1 Eu1 126.2(4) . . ?
O3 P1 O2 100.5(5) . . ?
O3 P1 N1 106.8(5) . . ?
N1 P1 Eu1 91.7(3) . . ?
O5 P2 Eu1 26.9(2) . . ?
O5 P2 O6 106.1(3) . . ?
O5 P2 O7 112.6(4) . . ?
O5 P2 N2 120.2(3) . . ?
O6 P2 Eu1 121.5(2) . . ?
O6 P2 O7 105.4(4) . . ?
O6 P2 N2 109.0(4) . . ?
O7 P2 Eu1 121.7(3) . . ?
O7 P2 N2 102.6(4) . . ?
N2 P2 Eu1 93.4(2) . . ?
P1 O1 Eu1 135.7(3) . . ?
C1 O2 P1 122.7(9) . . ?
C2 O3 P1 123.6(10) . . ?
C3 O4 Eu1 136.2(5) . . ?
P2 O5 Eu1 136.1(3) . . ?
C5 O6 P2 121.5(7) . . ?
C6 O7 P2 119.0(7) . . ?
C7 O8 Eu1 135.2(5) . . ?
C3 N1 P1 123.0(6) . . ?
C7 N2 P2 121.3(6) . . ?
C9 N3 C9 107.9(10) 2_655 . ?
C10 N3 C9 110.6(8) 2_655 2_655 ?
C10 N3 C9 108.6(7) . 2_655 ?
C10 N3 C9 110.6(8) . . ?
C10 N3 C9 108.6(7) 2_655 . ?
C10 N3 C10 110.5(11) . 2_655 ?
O2 C1 H1A 109.5 . . ?
O2 C1 H1B 109.5 . . ?
O2 C1 H1C 109.5 . . ?
H1A C1 H1B 109.5 . . ?
H1A C1 H1C 109.5 . . ?
H1B C1 H1C 109.5 . . ?
O3 C2 H2A 109.5 . . ?
O3 C2 H2B 109.5 . . ?
O3 C2 H2C 109.5 . . ?
H2A C2 H2B 109.5 . . ?
H2A C2 H2C 109.5 . . ?
H2B C2 H2C 109.5 . . ?
O4 C3 N1 131.7(8) . . ?
O4 C3 C4 114.4(7) . . ?
N1 C3 C4 113.9(7) . . ?
Cl1 C4 Cl2 109.4(5) . . ?
Cl3 C4 Cl1 108.8(5) . . ?
Cl3 C4 Cl2 109.0(6) . . ?
C3 C4 Cl1 112.3(7) . . ?
C3 C4 Cl2 106.0(6) . . ?
C3 C4 Cl3 111.2(6) . . ?
O6 C5 H5A 109.5 . . ?
O6 C5 H5B 109.5 . . ?
O6 C5 H5C 109.5 . . ?
H5A C5 H5B 109.5 . . ?
H5A C5 H5C 109.5 . . ?
H5B C5 H5C 109.5 . . ?
O7 C6 H6A 109.5 . . ?
O7 C6 H6B 109.5 . . ?
O7 C6 H6C 109.5 . . ?
H6A C6 H6B 109.5 . . ?
H6A C6 H6C 109.5 . . ?
H6B C6 H6C 109.5 . . ?
O8 C7 N2 132.6(8) . . ?
O8 C7 C8 115.0(7) . . ?
N2 C7 C8 112.4(7) . . ?
Cl4A C8 Cl5A 105.5(7) . . ?
Cl4A C8 Cl6A 108.3(7) . . ?
Cl5B C8 Cl4B 101.9(8) . . ?
Cl6A C8 Cl5A 105.0(7) . . ?
Cl6B C8 Cl4B 104.0(7) . . ?
Cl6B C8 Cl5B 107.4(7) . . ?
C7 C8 Cl4A 118.0(5) . . ?
C7 C8 Cl4B 109.0(5) . . ?
C7 C8 Cl5A 106.7(5) . . ?
C7 C8 Cl5B 113.9(6) . . ?
C7 C8 Cl6A 112.4(6) . . ?
C7 C8 Cl6B 118.9(6) . . ?
N3 C9 H9A 109.5 . . ?
N3 C9 H9B 109.5 . . ?
N3 C9 H9C 109.5 . . ?
H9A C9 H9B 109.5 . . ?
H9A C9 H9C 109.5 . . ?
H9B C9 H9C 109.5 . . ?
N3 C10 H10A 109.5 . . ?
N3 C10 H10B 109.5 . . ?
N3 C10 H10C 109.5 . . ?
H10A C10 H10B 109.5 . . ?
H10A C10 H10C 109.5 . . ?
H10B C10 H10C 109.5 . . ?

loop_
_geom_bond_atom_site_label_1
_geom_bond_atom_site_label_2
_geom_bond_distance
_geom_bond_site_symmetry_2
_geom_bond_publ_flag
Eu1 O1 2.343(5) 2_655 ?
Eu1 O1 2.343(5) . ?
Eu1 O4 2.452(5) . ?
Eu1 O4 2.452(5) 2_655 ?
Eu1 O5 2.322(5) . ?
Eu1 O5 2.322(5) 2_655 ?
Eu1 O8 2.501(5) 2_655 ?
Eu1 O8 2.500(5) . ?
Cl1 C4 1.748(9) . ?
Cl2 C4 1.769(10) . ?
Cl3 C4 1.741(10) . ?
Cl4A C8 1.755(2) . ?
Cl4B C8 1.762(2) . ?
Cl5A C8 1.760(2) . ?
Cl5B C8 1.759(2) . ?
Cl6A C8 1.759(2) . ?
Cl6B C8 1.757(2) . ?
P1 O1 1.487(6) . ?
P1 O2 1.553(8) . ?
P1 O3 1.548(8) . ?
P1 N1 1.598(8) . ?
P2 O5 1.493(5) . ?
P2 O6 1.560(6) . ?
P2 O7 1.568(7) . ?
P2 N2 1.598(7) . ?
O2 C1 1.435(15) . ?
O3 C2 1.305(18) . ?
O4 C3 1.236(10) . ?
O6 C5 1.448(11) . ?
O7 C6 1.422(14) . ?
O8 C7 1.228(10) . ?
N1 C3 1.312(11) . ?
N2 C7 1.311(11) . ?
N3 C9 1.490(11) . ?
N3 C9 1.490(11) 2_655 ?
N3 C10 1.482(12) . ?
N3 C10 1.482(12) 2_655 ?
C1 H1A 0.9600 . ?
C1 H1B 0.9600 . ?
C1 H1C 0.9600 . ?
C2 H2A 0.9600 . ?
C2 H2B 0.9600 . ?
C2 H2C 0.9600 . ?
C3 C4 1.584(11) . ?
C5 H5A 0.9600 . ?
C5 H5B 0.9600 . ?
C5 H5C 0.9600 . ?
C6 H6A 0.9600 . ?
C6 H6B 0.9600 . ?
C6 H6C 0.9600 . ?
C7 C8 1.497(10) . ?
C9 H9A 0.9600 . ?
C9 H9B 0.9600 . ?
C9 H9C 0.9600 . ?
C10 H10A 0.9600 . ?
C10 H10B 0.9600 . ?
C10 H10C 0.9600 . ?

loop_
_geom_torsion_atom_site_label_1
_geom_torsion_atom_site_label_2
_geom_torsion_atom_site_label_3
_geom_torsion_atom_site_label_4
_geom_torsion
_geom_torsion_site_symmetry_1
_geom_torsion_site_symmetry_2
_geom_torsion_site_symmetry_3
_geom_torsion_site_symmetry_4
_geom_torsion_publ_flag
Eu1 P1 O2 C1 146.4(11) . . . . ?
Eu1 P1 O3 C2 -35.9(17) . . . . ?
Eu1 P1 N1 C3 3.1(8) . . . . ?
Eu1 P2 O6 C5 154.8(8) . . . . ?
Eu1 P2 O7 C6 79.0(11) . . . . ?
Eu1 P2 N2 C7 5.0(8) . . . . ?
Eu1 O4 C3 N1 -6.6(15) . . . . ?
Eu1 O4 C3 C4 175.4(5) . . . . ?
Eu1 O8 C7 N2 -13.3(16) . . . . ?
Eu1 O8 C7 C8 167.1(5) . . . . ?
P1 N1 C3 O4 0.0(15) . . . . ?
P1 N1 C3 C4 178.1(7) . . . . ?
P2 N2 C7 O8 1.7(15) . . . . ?
P2 N2 C7 C8 -178.7(5) . . . . ?
O1 P1 O2 C1 172.6(11) . . . . ?
O1 P1 O3 C2 -63.4(16) . . . . ?
O1 P1 N1 C3 3.4(10) . . . . ?
O2 P1 O1 Eu1 -124.5(6) . . . . ?
O2 P1 O3 C2 -177.6(16) . . . . ?
O2 P1 N1 C3 126.7(8) . . . . ?
O3 P1 O1 Eu1 125.6(6) . . . . ?
O3 P1 O2 C1 -69.3(12) . . . . ?
O3 P1 N1 C3 -125.6(9) . . . . ?
O4 C3 C4 Cl1 -152.3(6) . . . . ?
O4 C3 C4 Cl2 88.2(8) . . . . ?
O4 C3 C4 Cl3 -30.1(10) . . . . ?
O5 P2 O6 C5 179.2(8) . . . . ?
O5 P2 O7 C6 50.4(11) . . . . ?
O5 P2 N2 C7 7.2(10) . . . . ?
O6 P2 O5 Eu1 -129.2(5) . . . . ?
O6 P2 O7 C6 -64.9(11) . . . . ?
O6 P2 N2 C7 130.0(8) . . . . ?
O7 P2 O5 Eu1 116.0(5) . . . . ?
O7 P2 O6 C5 -61.2(9) . . . . ?
O7 P2 N2 C7 -118.6(8) . . . . ?
O8 C7 C8 Cl4A -155.9(8) . . . . ?
O8 C7 C8 Cl4B -120.7(9) . . . . ?
O8 C7 C8 Cl5A 85.6(9) . . . . ?
O8 C7 C8 Cl5B 126.4(9) . . . . ?
O8 C7 C8 Cl6A -28.9(10) . . . . ?
O8 C7 C8 Cl6B -1.8(11) . . . . ?
N1 P1 O1 Eu1 -0.6(7) . . . . ?
N1 P1 O2 C1 42.6(13) . . . . ?
N1 P1 O3 C2 69.2(16) . . . . ?
N1 C3 C4 Cl1 29.3(10) . . . . ?
N1 C3 C4 Cl2 -90.2(8) . . . . ?
N1 C3 C4 Cl3 151.5(7) . . . . ?
N2 P2 O5 Eu1 -5.0(7) . . . . ?
N2 P2 O6 C5 48.3(9) . . . . ?
N2 P2 O7 C6 -179.0(10) . . . . ?
N2 C7 C8 Cl4A 24.4(11) . . . . ?
N2 C7 C8 Cl4B 59.6(10) . . . . ?
N2 C7 C8 Cl5A -94.1(9) . . . . ?
N2 C7 C8 Cl5B -53.3(11) . . . . ?
N2 C7 C8 Cl6A 151.4(8) . . . . ?
N2 C7 C8 Cl6B 178.5(8) . . . . ?

loop_
_twin_individual_id
_twin_individual_mass_fraction_refined
1 0.78891
2 0.21109
